data_4087600
loop_
_publ_author_name
'Nakae, Toyotaka'
'Hirotsu, Masakazu'
'Kinoshita, Isamu'

_publ_section_title
;
 Di- and Mononuclear Iron Complexes of N,C,S-Tridentate Ligands Containing
 an Aminopyridyl Group: Effect of the Pendant Amine Site on Catalytic
 Properties for Proton Reduction
;
_journal_issue 16
_journal_name_full Organometallics
_journal_page_first 3988
_journal_paper_doi 10.1021/acs.organomet.5b00366
_journal_volume 34
_journal_year 2015
_chemical_formula_moiety 'C34 H34 Fe N2 O P2 S'
_chemical_formula_sum 'C34 H34 Fe N2 O P2 S'
_chemical_formula_weight 636.48
_space_group_IT_number 15
_space_group_name_Hall '-C 2yc'
_space_group_name_H-M_alt 'C 1 2/c 1'
_symmetry_cell_setting monoclinic
_symmetry_space_group_name_Hall '-C 2yc'
_symmetry_space_group_name_H-M 'C 1 2/c 1'
_atom_sites_solution_hydrogens difmap
_atom_sites_solution_primary direct
_atom_sites_solution_secondary difmap
_audit_creation_method SHELXL-97
_cell_angle_alpha 90.00
_cell_angle_beta 134.224(3)
_cell_angle_gamma 90.00
_cell_formula_units_Z 8
_cell_length_a 27.492(7)
_cell_length_b 15.535(3)
_cell_length_c 19.897(5)
_cell_measurement_reflns_used 8300
_cell_measurement_temperature 133
_cell_measurement_theta_max 27.4739
_cell_measurement_theta_min 3.0124
_cell_volume 6090(2)
_computing_cell_refinement 'CrystalClear (Rigaku Inc., 2008)'
_computing_data_collection 'CrystalClear (Rigaku Inc., 2008)'
_computing_data_reduction 'CrystalClear (Rigaku Inc., 2008)'
_computing_molecular_graphics 'Ortep-3 for Windows (Farrugia, 1997)'
_computing_publication_material SHELXL97
_computing_structure_refinement 'SHELXL-97 (Sheldrick, 1997)'
_computing_structure_solution 'SIR97 (Altomare <i>et al.</i>,  1999)'
_diffrn_ambient_temperature 133
_diffrn_detector_area_resol_mean 28.5714
_diffrn_measured_fraction_theta_full 0.987
_diffrn_measured_fraction_theta_max 0.987
_diffrn_measurement_details
;
scan:
	Number of images: 360
	           Slice: -110.0000 - 70.0000
	     Image width: 0.5000
	        Exp time: 3.0000
	   Rotation axis: Omega
	           Omega: 0.0000
	             Chi: 45.0000
	             Phi: 0.0000
	             XTD: 44.9321
	          2theta: -20.2740
scan:
	Number of images: 360
	           Slice: -110.0000 - 70.0000
	     Image width: 0.5000
	        Exp time: 3.0000
	   Rotation axis: Omega
	           Omega: 0.0000
	             Chi: 45.0000
	             Phi: 90.0000
	             XTD: 44.9321
	          2theta: -20.2740
;
_diffrn_measurement_device 'Saturn724+ (4x4 bin mode)'
_diffrn_measurement_device_details 'AFC11 (Right): Eulerian 3 circle'
_diffrn_measurement_device_type 'Rigaku AFC11 with Saturn 724+ CCD'
_diffrn_measurement_method \w
_diffrn_radiation_detector CCD
_diffrn_radiation_monochromator Confocal
_diffrn_radiation_source 'Rotating Anode'
_diffrn_radiation_type MoK\a
_diffrn_radiation_wavelength 0.710747
_diffrn_reflns_av_R_equivalents 0.0373
_diffrn_reflns_av_unetI/netI 0.0405
_diffrn_reflns_limit_h_max 30
_diffrn_reflns_limit_h_min -34
_diffrn_reflns_limit_k_max 20
_diffrn_reflns_limit_k_min -14
_diffrn_reflns_limit_l_max 25
_diffrn_reflns_limit_l_min -25
_diffrn_reflns_number 24642
_diffrn_reflns_reduction_process 'Lp corrections applied'
_diffrn_reflns_theta_full 27.48
_diffrn_reflns_theta_max 27.48
_diffrn_reflns_theta_min 3.01
_diffrn_source_current 24.0000
_diffrn_source_power 1.2000
_diffrn_source_voltage 50.0000
_exptl_absorpt_coefficient_mu 0.700
_exptl_absorpt_correction_T_max 0.9625
_exptl_absorpt_correction_T_min 0.8844
_exptl_absorpt_correction_type multi-scan
_exptl_absorpt_process_details 'REQAB (Rigaku, 1998)'
_exptl_crystal_colour Red
_exptl_crystal_density_diffrn 1.388
_exptl_crystal_density_method 'not measured'
_exptl_crystal_description Prism
_exptl_crystal_F_000 2656
_exptl_crystal_size_max 0.18
_exptl_crystal_size_mid 0.13
_exptl_crystal_size_min 0.05
_refine_diff_density_max 1.392
_refine_diff_density_min -0.386
_refine_diff_density_rms 0.075
_refine_ls_extinction_method none
_refine_ls_goodness_of_fit_ref 1.074
_refine_ls_hydrogen_treatment refall
_refine_ls_matrix_type full
_refine_ls_number_parameters 506
_refine_ls_number_reflns 6906
_refine_ls_number_restraints 0
_refine_ls_restrained_S_all 1.074
_refine_ls_R_factor_all 0.0611
_refine_ls_R_factor_gt 0.0486
_refine_ls_shift/su_max 0.001
_refine_ls_shift/su_mean 0.000
_refine_ls_structure_factor_coef Fsqd
_refine_ls_weighting_details 'calc w=1/[\s^2^(Fo^2^)+(0.0535P)^2^+10.0601P] where P=(Fo^2^+2Fc^2^)/3'
_refine_ls_weighting_scheme calc
_refine_ls_wR_factor_gt 0.1097
_refine_ls_wR_factor_ref 0.1169
_reflns_number_gt 5772
_reflns_number_total 6906
_reflns_threshold_expression >2sigma(I)
_cod_data_source_file om5b00366_si_003.cif
_cod_data_source_block Fe-p-apyBPT-P2_8
_cod_depositor_comments
;
The following automatic conversions were performed:

data item '_exptl_absorpt_correction_type' value 'Multi-scan' was
changed to 'multi-scan' in accordance with the
/home/saulius/struct/COD-crude-data/automatic-downloads/DataCite-retrospective/ACS/depositions/lib/dictionaries/cif_core.dic
dictionary named 'cif_core.dic' version 2.4.2 last updated on
2011-04-26.

Automatic conversion script
Id: cif_fix_values 6909 2019-04-08 15:41:33Z antanas 
;
_cod_original_sg_symbol_H-M C2/c
_cod_database_code 4087600

loop_
_symmetry_equiv_pos_as_xyz
'x, y, z'
'-x, y, -z+1/2'
'x+1/2, y+1/2, z'
'-x+1/2, y+1/2, -z+1/2'
'-x, -y, -z'
'x, -y, z-1/2'
'-x+1/2, -y+1/2, -z'
'x+1/2, -y+1/2, z-1/2'

loop_
_atom_site_label
_atom_site_type_symbol
_atom_site_fract_x
_atom_site_fract_y
_atom_site_fract_z
_atom_site_U_iso_or_equiv
_atom_site_adp_type
_atom_site_occupancy
_atom_site_symmetry_multiplicity
_atom_site_calc_flag
C1 C 0.79398(13) 1.01793(16) 1.02689(16) 0.0214(5) Uani 1 1 d
C2 C 0.80575(14) 1.03460(16) 1.10616(17) 0.0228(5) Uani 1 1 d
C3 C 0.86304(14) 1.07576(17) 1.18400(18) 0.0273(6) Uani 1 1 d
C4 C 0.90950(14) 1.10549(18) 1.18300(19) 0.0284(6) Uani 1 1 d
C5 C 0.89837(14) 1.09157(17) 1.10374(18) 0.0249(5) Uani 1 1 d
C6 C 0.84227(13) 1.04708(16) 1.02515(17) 0.0226(5) Uani 1 1 d
C7 C 0.76910(13) 1.03910(16) 0.84914(17) 0.0208(5) Uani 1 1 d
C8 C 0.83390(13) 1.03893(16) 0.94302(17) 0.0222(5) Uani 1 1 d
C9 C 0.89230(14) 1.03761(18) 0.96007(19) 0.0282(6) Uani 1 1 d
C10 C 0.88975(14) 1.04715(19) 0.8880(2) 0.0305(6) Uani 1 1 d
C11 C 0.82826(14) 1.06102(17) 0.79790(18) 0.0256(6) Uani 1 1 d
C12 C 0.76876(13) 1.05597(16) 0.77871(17) 0.0221(5) Uani 1 1 d
C13 C 0.70091(13) 1.06637(15) 0.68376(17) 0.0212(5) Uani 1 1 d
C14 C 0.68769(14) 1.09265(17) 0.60549(18) 0.0249(5) Uani 1 1 d
C15 C 0.62104(14) 1.09901(17) 0.51786(18) 0.0262(6) Uani 1 1 d
C16 C 0.56938(14) 1.07886(17) 0.51343(18) 0.0257(6) Uani 1 1 d
C17 C 0.58575(13) 1.05416(16) 0.59341(17) 0.0229(5) Uani 1 1 d
C18 C 0.59692(14) 0.97847(16) 0.74894(16) 0.0230(5) Uani 1 1 d
C19 C 0.78672(15) 0.8375(2) 0.8640(2) 0.0326(6) Uani 1 1 d
C20 C 0.67658(19) 0.8535(2) 0.6687(2) 0.0348(7) Uani 1 1 d
C21 C 0.65403(13) 0.78903(16) 0.77868(18) 0.0232(5) Uani 1 1 d
C22 C 0.58676(15) 0.77092(18) 0.6971(2) 0.0320(6) Uani 1 1 d
C23 C 0.55093(17) 0.7083(2) 0.6970(2) 0.0413(7) Uani 1 1 d
C24 C 0.58173(18) 0.66331(19) 0.7785(3) 0.0402(7) Uani 1 1 d
C25 C 0.64754(16) 0.68142(18) 0.8595(2) 0.0336(6) Uani 1 1 d
C26 C 0.68346(15) 0.74399(17) 0.8598(2) 0.0275(6) Uani 1 1 d
C27 C 0.63830(16) 1.1457(2) 0.8887(2) 0.0294(6) Uani 1 1 d
C28 C 0.73270(15) 1.21600(18) 0.8887(2) 0.0292(6) Uani 1 1 d
C29 C 0.59449(13) 1.19640(15) 0.71595(16) 0.0203(5) Uani 1 1 d
C30 C 0.60709(15) 1.25057(17) 0.67412(18) 0.0267(6) Uani 1 1 d
C31 C 0.55443(16) 1.28784(19) 0.5877(2) 0.0333(6) Uani 1 1 d
C32 C 0.48814(16) 1.27049(19) 0.5414(2) 0.0337(7) Uani 1 1 d
C33 C 0.47454(15) 1.2170(2) 0.58164(19) 0.0322(6) Uani 1 1 d
C34 C 0.52716(14) 1.18005(18) 0.66851(18) 0.0264(6) Uani 1 1 d
N1 N 0.64962(10) 1.04697(13) 0.67767(14) 0.0195(4) Uani 1 1 d
N2 N 0.60726(15) 1.12606(19) 0.44073(18) 0.0369(6) Uani 1 1 d
O1 O 0.54519(10) 0.95963(13) 0.72385(14) 0.0324(4) Uani 1 1 d
P1 P 0.69935(3) 0.87442(4) 0.77837(5) 0.02226(15) Uani 1 1 d
P2 P 0.66309(3) 1.13941(4) 0.82454(4) 0.01869(14) Uani 1 1 d
S1 S 0.72176(3) 0.95775(4) 0.93673(4) 0.02337(15) Uani 1 1 d
Fe1 Fe 0.677714(17) 1.00787(2) 0.79641(2) 0.01734(10) Uani 1 1 d
H1N H 0.636(2) 1.121(3) 0.437(3) 0.068(14) Uiso 1 1 d
H2 H 0.7737(17) 1.019(2) 1.105(2) 0.036(9) Uiso 1 1 d
H2N H 0.5680(16) 1.1143(18) 0.385(2) 0.022(7) Uiso 1 1 d
H3 H 0.8683(15) 1.085(2) 1.237(2) 0.032(8) Uiso 1 1 d
H4 H 0.9492(16) 1.139(2) 1.237(2) 0.036(8) Uiso 1 1 d
H5 H 0.9289(14) 1.1123(18) 1.1036(19) 0.020(7) Uiso 1 1 d
H9 H 0.9330(14) 1.0306(17) 1.017(2) 0.017(7) Uiso 1 1 d
H10 H 0.9325(16) 1.0450(19) 0.902(2) 0.031(8) Uiso 1 1 d
H11 H 0.8271(15) 1.0728(19) 0.749(2) 0.029(8) Uiso 1 1 d
H14 H 0.7269(16) 1.1087(19) 0.614(2) 0.030(8) Uiso 1 1 d
H16 H 0.5240(16) 1.0808(19) 0.456(2) 0.030(8) Uiso 1 1 d
H17 H 0.5474(17) 1.038(2) 0.590(2) 0.039(9) Uiso 1 1 d
H19A H 0.7881(16) 0.776(2) 0.853(2) 0.040(9) Uiso 1 1 d
H19B H 0.8064(15) 0.844(2) 0.925(2) 0.029(8) Uiso 1 1 d
H19C H 0.8116(17) 0.871(2) 0.859(2) 0.043(10) Uiso 1 1 d
H20A H 0.6827(16) 0.794(2) 0.667(2) 0.042(9) Uiso 1 1 d
H20B H 0.7043(18) 0.888(2) 0.668(2) 0.045(10) Uiso 1 1 d
H20C H 0.6291(18) 0.868(2) 0.613(2) 0.041(9) Uiso 1 1 d
H22 H 0.5673(15) 0.797(2) 0.644(2) 0.031(8) Uiso 1 1 d
H23 H 0.5058(18) 0.696(2) 0.641(2) 0.048(10) Uiso 1 1 d
H24 H 0.5577(18) 0.616(2) 0.776(2) 0.050(10) Uiso 1 1 d
H25 H 0.6665(18) 0.650(2) 0.912(3) 0.050(10) Uiso 1 1 d
H26 H 0.7287(16) 0.755(2) 0.914(2) 0.036(8) Uiso 1 1 d
H27A H 0.6750(16) 1.1285(19) 0.950(2) 0.031(8) Uiso 1 1 d
H27B H 0.6014(16) 1.108(2) 0.860(2) 0.032(8) Uiso 1 1 d
H27C H 0.6246(15) 1.202(2) 0.886(2) 0.029(8) Uiso 1 1 d
H28A H 0.7631(18) 1.197(2) 0.942(3) 0.044(10) Uiso 1 1 d
H28B H 0.7176(15) 1.274(2) 0.888(2) 0.029(8) Uiso 1 1 d
H28C H 0.7499(15) 1.2198(19) 0.860(2) 0.029(8) Uiso 1 1 d
H30 H 0.6536(17) 1.262(2) 0.707(2) 0.042(9) Uiso 1 1 d
H31 H 0.5639(15) 1.323(2) 0.561(2) 0.033(8) Uiso 1 1 d
H32 H 0.4563(17) 1.295(2) 0.489(2) 0.039(9) Uiso 1 1 d
H33 H 0.4302(16) 1.2072(19) 0.551(2) 0.029(8) Uiso 1 1 d
H34 H 0.5165(15) 1.144(2) 0.693(2) 0.032(8) Uiso 1 1 d

loop_
_atom_site_aniso_label
_atom_site_aniso_U_11
_atom_site_aniso_U_22
_atom_site_aniso_U_33
_atom_site_aniso_U_23
_atom_site_aniso_U_13
_atom_site_aniso_U_12
C1 0.0234(12) 0.0186(11) 0.0158(11) 0.0023(9) 0.0113(10) 0.0022(10)
C2 0.0258(13) 0.0217(12) 0.0201(12) 0.0019(9) 0.0158(11) 0.0029(10)
C3 0.0336(15) 0.0247(13) 0.0181(12) -0.0005(10) 0.0160(12) 0.0024(11)
C4 0.0285(14) 0.0283(14) 0.0226(13) -0.0017(11) 0.0156(12) 0.0003(11)
C5 0.0250(13) 0.0263(13) 0.0234(12) -0.0001(10) 0.0168(11) 0.0004(11)
C6 0.0218(12) 0.0216(12) 0.0211(12) 0.0006(9) 0.0137(11) 0.0031(10)
C7 0.0228(12) 0.0184(12) 0.0217(12) -0.0037(9) 0.0156(11) -0.0009(9)
C8 0.0212(12) 0.0208(12) 0.0213(12) -0.0018(9) 0.0136(11) -0.0012(10)
C9 0.0261(14) 0.0310(14) 0.0240(13) -0.0064(11) 0.0162(12) -0.0042(11)
C10 0.0245(14) 0.0393(16) 0.0296(14) -0.0090(12) 0.0195(12) -0.0066(12)
C11 0.0296(14) 0.0285(13) 0.0236(12) -0.0071(10) 0.0204(12) -0.0066(11)
C12 0.0241(13) 0.0202(12) 0.0236(12) -0.0021(9) 0.0171(11) -0.0018(10)
C13 0.0270(13) 0.0182(11) 0.0223(12) -0.0040(9) 0.0187(11) -0.0020(10)
C14 0.0295(14) 0.0253(13) 0.0250(13) -0.0010(10) 0.0209(12) 0.0001(11)
C15 0.0324(14) 0.0258(13) 0.0219(12) 0.0020(10) 0.0195(12) 0.0018(11)
C16 0.0281(14) 0.0279(14) 0.0187(12) 0.0004(10) 0.0154(12) 0.0020(11)
C17 0.0250(13) 0.0231(12) 0.0201(12) -0.0017(9) 0.0155(11) -0.0009(10)
C18 0.0289(14) 0.0207(12) 0.0156(11) -0.0005(9) 0.0141(11) 0.0015(10)
C19 0.0299(15) 0.0263(15) 0.0446(18) -0.0001(13) 0.0270(15) 0.0027(12)
C20 0.055(2) 0.0256(15) 0.0382(17) -0.0036(12) 0.0378(17) -0.0009(14)
C21 0.0273(13) 0.0179(11) 0.0271(13) -0.0014(10) 0.0199(12) 0.0008(10)
C22 0.0316(15) 0.0255(14) 0.0313(15) 0.0018(11) 0.0191(13) 0.0008(12)
C23 0.0306(16) 0.0339(16) 0.0470(19) -0.0025(14) 0.0225(16) -0.0049(13)
C24 0.0467(19) 0.0239(14) 0.066(2) 0.0025(14) 0.0451(19) -0.0018(13)
C25 0.0447(18) 0.0234(14) 0.0425(17) 0.0067(12) 0.0340(16) 0.0049(12)
C26 0.0310(15) 0.0230(13) 0.0296(14) 0.0011(11) 0.0215(13) 0.0033(11)
C27 0.0352(16) 0.0320(15) 0.0247(14) -0.0006(12) 0.0223(13) 0.0042(13)
C28 0.0258(14) 0.0202(13) 0.0290(15) -0.0030(11) 0.0145(13) 0.0006(11)
C29 0.0241(12) 0.0194(12) 0.0191(11) -0.0003(9) 0.0157(10) 0.0026(10)
C30 0.0324(15) 0.0248(13) 0.0238(13) -0.0009(10) 0.0200(12) -0.0014(11)
C31 0.0439(17) 0.0292(15) 0.0279(14) 0.0028(11) 0.0255(14) -0.0019(13)
C32 0.0393(17) 0.0304(15) 0.0208(13) 0.0050(11) 0.0171(13) 0.0121(13)
C33 0.0266(15) 0.0419(17) 0.0248(13) 0.0014(12) 0.0167(12) 0.0081(12)
C34 0.0280(14) 0.0305(14) 0.0252(13) 0.0041(11) 0.0202(12) 0.0054(11)
N1 0.0234(11) 0.0199(10) 0.0184(10) -0.0015(8) 0.0158(9) -0.0014(8)
N2 0.0346(14) 0.0568(17) 0.0240(13) 0.0072(11) 0.0222(12) 0.0033(13)
O1 0.0245(10) 0.0422(12) 0.0320(10) -0.0046(9) 0.0203(9) -0.0070(9)
P1 0.0274(3) 0.0180(3) 0.0257(3) -0.0009(2) 0.0201(3) 0.0007(3)
P2 0.0205(3) 0.0188(3) 0.0168(3) -0.0012(2) 0.0130(3) 0.0001(2)
S1 0.0259(3) 0.0245(3) 0.0178(3) -0.0004(2) 0.0145(3) -0.0038(2)
Fe1 0.01844(19) 0.01727(18) 0.01746(17) -0.00130(12) 0.01294(15) -0.00115(13)

loop_
_atom_type_symbol
_atom_type_description
_atom_type_scat_dispersion_real
_atom_type_scat_dispersion_imag
_atom_type_scat_source
C C 0.0033 0.0016 'International Tables Vol C Tables 4.2.6.8 and 6.1.1.4'
H H 0.0000 0.0000 'International Tables Vol C Tables 4.2.6.8 and 6.1.1.4'
N N 0.0061 0.0033 'International Tables Vol C Tables 4.2.6.8 and 6.1.1.4'
O O 0.0106 0.0060 'International Tables Vol C Tables 4.2.6.8 and 6.1.1.4'
P P 0.1023 0.0942 'International Tables Vol C Tables 4.2.6.8 and 6.1.1.4'
S S 0.1246 0.1234 'International Tables Vol C Tables 4.2.6.8 and 6.1.1.4'
Fe Fe 0.3463 0.8444 'International Tables Vol C Tables 4.2.6.8 and 6.1.1.4'

loop_
_geom_angle_atom_site_label_1
_geom_angle_atom_site_label_2
_geom_angle_atom_site_label_3
_geom_angle
C2 C1 C6 118.9(2)
C2 C1 S1 117.4(2)
C6 C1 S1 123.66(19)
C3 C2 C1 122.7(3)
C3 C2 H2 119(2)
C1 C2 H2 118(2)
C4 C3 C2 119.2(2)
C4 C3 H3 122.4(18)
C2 C3 H3 118.3(18)
C3 C4 C5 119.4(3)
C3 C4 H4 119.9(18)
C5 C4 H4 120.6(18)
C6 C5 C4 122.9(3)
C6 C5 H5 118.6(18)
C4 C5 H5 118.5(18)
C5 C6 C1 116.8(2)
C5 C6 C8 118.5(2)
C1 C6 C8 124.5(2)
C12 C7 C8 115.9(2)
C12 C7 Fe1 112.79(17)
C8 C7 Fe1 130.97(19)
C9 C8 C7 119.7(2)
C9 C8 C6 117.7(2)
C7 C8 C6 122.3(2)
C8 C9 C10 121.8(3)
C8 C9 H9 121.7(17)
C10 C9 H9 116.5(17)
C11 C10 C9 119.4(3)
C11 C10 H10 120.5(17)
C9 C10 H10 120.0(17)
C10 C11 C12 119.2(2)
C10 C11 H11 119.3(18)
C12 C11 H11 121.5(18)
C11 C12 C7 122.7(2)
C11 C12 C13 122.6(2)
C7 C12 C13 114.7(2)
N1 C13 C14 121.3(2)
N1 C13 C12 113.4(2)
C14 C13 C12 125.3(2)
C13 C14 C15 120.6(2)
C13 C14 H14 118.3(17)
C15 C14 H14 121.1(17)
N2 C15 C16 121.7(3)
N2 C15 C14 121.2(3)
C16 C15 C14 117.0(2)
C17 C16 C15 119.5(2)
C17 C16 H16 120.8(18)
C15 C16 H16 119.6(18)
N1 C17 C16 123.9(2)
N1 C17 C18 65.89(14)
C16 C17 C18 169.0(2)
N1 C17 H17 116.1(18)
C16 C17 H17 120.0(18)
C18 C17 H17 50.3(17)
O1 C18 Fe1 175.1(2)
O1 C18 C17 114.96(18)
Fe1 C18 C17 69.47(9)
P1 C19 H19A 109.2(19)
P1 C19 H19B 112.1(18)
H19A C19 H19B 109(3)
P1 C19 H19C 109(2)
H19A C19 H19C 112(3)
H19B C19 H19C 107(3)
P1 C20 H20A 107(2)
P1 C20 H20B 108(2)
H20A C20 H20B 113(3)
P1 C20 H20C 112.0(19)
H20A C20 H20C 109(3)
H20B C20 H20C 108(3)
C26 C21 C22 118.4(3)
C26 C21 P1 121.7(2)
C22 C21 P1 119.8(2)
C23 C22 C21 120.5(3)
C23 C22 H22 119(2)
C21 C22 H22 120(2)
C22 C23 C24 120.0(3)
C22 C23 H23 120(2)
C24 C23 H23 120(2)
C25 C24 C23 120.0(3)
C25 C24 H24 120(2)
C23 C24 H24 119(2)
C24 C25 C26 120.1(3)
C24 C25 H25 118(2)
C26 C25 H25 122(2)
C25 C26 C21 120.9(3)
C25 C26 H26 120(2)
C21 C26 H26 119(2)
P2 C27 H27A 107.7(18)
P2 C27 H27B 108.7(18)
H27A C27 H27B 110(3)
P2 C27 H27C 110.2(18)
H27A C27 H27C 112(3)
H27B C27 H27C 108(3)
P2 C28 H28A 107(2)
P2 C28 H28B 111.0(17)
H28A C28 H28B 113(3)
P2 C28 H28C 109.7(18)
H28A C28 H28C 108(3)
H28B C28 H28C 108(3)
C30 C29 C34 118.3(2)
C30 C29 P2 121.4(2)
C34 C29 P2 120.09(19)
C31 C30 C29 121.1(3)
C31 C30 H30 120(2)
C29 C30 H30 118(2)
C32 C31 C30 119.9(3)
C32 C31 H31 120(2)
C30 C31 H31 120(2)
C33 C32 C31 119.9(3)
C33 C32 H32 121(2)
C31 C32 H32 119(2)
C32 C33 C34 120.4(3)
C32 C33 H33 118.9(19)
C34 C33 H33 120.7(19)
C33 C34 C29 120.4(3)
C33 C34 H34 118(2)
C29 C34 H34 121.3(19)
C17 N1 C13 117.7(2)
C17 N1 Fe1 126.28(17)
C13 N1 Fe1 116.04(16)
C15 N2 H1N 121(3)
C15 N2 H2N 119.9(19)
H1N N2 H2N 106(3)
C19 P1 C21 103.11(14)
C19 P1 C20 101.01(16)
C21 P1 C20 102.03(14)
C19 P1 Fe1 117.72(11)
C21 P1 Fe1 114.33(9)
C20 P1 Fe1 116.38(11)
C28 P2 C27 101.43(15)
C28 P2 C29 103.10(13)
C27 P2 C29 102.76(13)
C28 P2 Fe1 119.40(10)
C27 P2 Fe1 116.53(10)
C29 P2 Fe1 111.50(8)
C1 S1 Fe1 109.15(9)
C18 Fe1 C7 178.94(11)
C18 Fe1 N1 98.14(10)
C7 Fe1 N1 81.62(9)
C18 Fe1 P2 89.52(8)
C7 Fe1 P2 91.52(7)
N1 Fe1 P2 91.69(6)
C18 Fe1 P1 92.88(8)
C7 Fe1 P1 86.10(7)
N1 Fe1 P1 91.07(6)
P2 Fe1 P1 176.06(3)
C18 Fe1 S1 87.83(8)
C7 Fe1 S1 92.34(7)
N1 Fe1 S1 172.84(6)
P2 Fe1 S1 92.33(3)
P1 Fe1 S1 84.65(3)

loop_
_geom_bond_atom_site_label_1
_geom_bond_atom_site_label_2
_geom_bond_distance
C1 C2 1.395(3)
C1 C6 1.426(4)
C1 S1 1.751(3)
C2 C3 1.373(4)
C2 H2 0.90(3)
C3 C4 1.371(4)
C3 H3 0.98(3)
C4 C5 1.398(4)
C4 H4 0.99(3)
C5 C6 1.392(4)
C5 H5 0.90(3)
C6 C8 1.488(3)
C7 C12 1.419(3)
C7 C8 1.422(3)
C7 Fe1 1.993(3)
C8 C9 1.390(4)
C9 C10 1.395(4)
C9 H9 0.88(3)
C10 C11 1.375(4)
C10 H10 1.00(3)
C11 C12 1.399(4)
C11 H11 0.96(3)
C12 C13 1.469(3)
C13 N1 1.362(3)
C13 C14 1.391(3)
C14 C15 1.397(4)
C14 H14 1.00(3)
C15 N2 1.366(3)
C15 C16 1.396(4)
C16 C17 1.372(3)
C16 H16 0.94(3)
C17 N1 1.342(3)
C17 C18 3.119(4)
C17 H17 1.05(3)
C18 O1 1.169(3)
C18 Fe1 1.763(3)
C19 P1 1.815(3)
C19 H19A 0.98(3)
C19 H19B 0.93(3)
C19 H19C 0.91(4)
C20 P1 1.832(3)
C20 H20A 0.94(4)
C20 H20B 0.93(4)
C20 H20C 0.98(3)
C21 C26 1.388(4)
C21 C22 1.395(4)
C21 P1 1.823(3)
C22 C23 1.383(4)
C22 H22 0.89(3)
C23 C24 1.385(5)
C23 H23 0.94(4)
C24 C25 1.372(5)
C24 H24 0.98(4)
C25 C26 1.383(4)
C25 H25 0.92(4)
C26 H26 0.93(3)
C27 P2 1.821(3)
C27 H27A 0.92(3)
C27 H27B 0.94(3)
C27 H27C 0.94(3)
C28 P2 1.817(3)
C28 H28A 0.83(4)
C28 H28B 0.98(3)
C28 H28C 0.96(3)
C29 C30 1.387(4)
C29 C34 1.394(4)
C29 P2 1.823(2)
C30 C31 1.384(4)
C30 H30 0.96(3)
C31 C32 1.379(4)
C31 H31 0.91(3)
C32 C33 1.375(4)
C32 H32 0.85(3)
C33 C34 1.387(4)
C33 H33 0.92(3)
C34 H34 0.91(3)
N1 Fe1 2.001(2)
N2 H1N 0.84(4)
N2 H2N 0.87(3)
P1 Fe1 2.2534(8)
P2 Fe1 2.2282(8)
S1 Fe1 2.2696(9)

loop_
_geom_torsion_atom_site_label_1
_geom_torsion_atom_site_label_2
_geom_torsion_atom_site_label_3
_geom_torsion_atom_site_label_4
_geom_torsion
C6 C1 C2 C3 -2.0(4)
S1 C1 C2 C3 175.3(2)
C1 C2 C3 C4 3.1(4)
C2 C3 C4 C5 -1.5(4)
C3 C4 C5 C6 -1.2(4)
C4 C5 C6 C1 2.1(4)
C4 C5 C6 C8 177.6(2)
C2 C1 C6 C5 -0.6(3)
S1 C1 C6 C5 -177.70(19)
C2 C1 C6 C8 -175.7(2)
S1 C1 C6 C8 7.1(4)
C12 C7 C8 C9 -12.7(4)
Fe1 C7 C8 C9 160.2(2)
C12 C7 C8 C6 162.4(2)
Fe1 C7 C8 C6 -24.8(4)
C5 C6 C8 C9 29.8(3)
C1 C6 C8 C9 -155.2(3)
C5 C6 C8 C7 -145.4(3)
C1 C6 C8 C7 29.7(4)
C7 C8 C9 C10 8.1(4)
C6 C8 C9 C10 -167.2(3)
C8 C9 C10 C11 2.1(4)
C9 C10 C11 C12 -6.9(4)
C10 C11 C12 C7 1.6(4)
C10 C11 C12 C13 -177.4(3)
C8 C7 C12 C11 8.1(4)
Fe1 C7 C12 C11 -166.0(2)
C8 C7 C12 C13 -172.8(2)
Fe1 C7 C12 C13 13.0(3)
C11 C12 C13 N1 171.0(2)
C7 C12 C13 N1 -8.0(3)
C11 C12 C13 C14 -8.6(4)
C7 C12 C13 C14 172.4(2)
N1 C13 C14 C15 -0.7(4)
C12 C13 C14 C15 178.9(2)
C13 C14 C15 N2 178.9(3)
C13 C14 C15 C16 0.7(4)
N2 C15 C16 C17 -178.3(3)
C14 C15 C16 C17 0.0(4)
C15 C16 C17 N1 -0.7(4)
C15 C16 C17 C18 -151.8(9)
N1 C17 C18 O1 -178.6(2)
C16 C17 C18 O1 -24.6(11)
N1 C17 C18 Fe1 3.61(13)
C16 C17 C18 Fe1 157.5(10)
C26 C21 C22 C23 -1.2(4)
P1 C21 C22 C23 -177.8(2)
C21 C22 C23 C24 0.2(5)
C22 C23 C24 C25 0.7(5)
C23 C24 C25 C26 -0.7(5)
C24 C25 C26 C21 -0.3(4)
C22 C21 C26 C25 1.2(4)
P1 C21 C26 C25 177.7(2)
C34 C29 C30 C31 0.2(4)
P2 C29 C30 C31 174.4(2)
C29 C30 C31 C32 -0.7(4)
C30 C31 C32 C33 0.8(4)
C31 C32 C33 C34 -0.3(4)
C32 C33 C34 C29 -0.2(4)
C30 C29 C34 C33 0.2(4)
P2 C29 C34 C33 -174.0(2)
C16 C17 N1 C13 0.7(4)
C18 C17 N1 C13 175.0(2)
C16 C17 N1 Fe1 -177.9(2)
C18 C17 N1 Fe1 -3.69(14)
C14 C13 N1 C17 0.0(3)
C12 C13 N1 C17 -179.7(2)
C14 C13 N1 Fe1 178.74(19)
C12 C13 N1 Fe1 -0.9(3)
C26 C21 P1 C19 34.1(3)
C22 C21 P1 C19 -149.5(2)
C26 C21 P1 C20 138.5(2)
C22 C21 P1 C20 -45.0(3)
C26 C21 P1 Fe1 -95.0(2)
C22 C21 P1 Fe1 81.5(2)
C30 C29 P2 C28 35.7(2)
C34 C29 P2 C28 -150.3(2)
C30 C29 P2 C27 140.8(2)
C34 C29 P2 C27 -45.1(2)
C30 C29 P2 Fe1 -93.6(2)
C34 C29 P2 Fe1 80.4(2)
C2 C1 S1 Fe1 144.15(18)
C6 C1 S1 Fe1 -38.7(2)
O1 C18 Fe1 C7 125(6)
C17 C18 Fe1 C7 -79(6)
O1 C18 Fe1 N1 -158(3)
C17 C18 Fe1 N1 -2.23(8)
O1 C18 Fe1 P2 -67(3)
C17 C18 Fe1 P2 89.41(6)
O1 C18 Fe1 P1 110(3)
C17 C18 Fe1 P1 -93.72(6)
O1 C18 Fe1 S1 26(3)
C17 C18 Fe1 S1 -178.25(6)
C12 C7 Fe1 C18 67(6)
C8 C7 Fe1 C18 -106(6)
C12 C7 Fe1 N1 -10.44(18)
C8 C7 Fe1 N1 176.5(2)
C12 C7 Fe1 P2 -101.92(17)
C8 C7 Fe1 P2 85.0(2)
C12 C7 Fe1 P1 81.22(17)
C8 C7 Fe1 P1 -91.8(2)
C12 C7 Fe1 S1 165.69(17)
C8 C7 Fe1 S1 -7.4(2)
C17 N1 Fe1 C18 6.0(2)
C13 N1 Fe1 C18 -172.64(18)
C17 N1 Fe1 C7 -175.0(2)
C13 N1 Fe1 C7 6.31(17)
C17 N1 Fe1 P2 -83.7(2)
C13 N1 Fe1 P2 97.60(17)
C17 N1 Fe1 P1 99.1(2)
C13 N1 Fe1 P1 -79.59(17)
C17 N1 Fe1 S1 152.2(4)
C13 N1 Fe1 S1 -26.5(6)
C28 P2 Fe1 C18 174.10(14)
C27 P2 Fe1 C18 51.72(14)
C29 P2 Fe1 C18 -65.80(12)
C28 P2 Fe1 C7 -6.11(14)
C27 P2 Fe1 C7 -128.49(14)
C29 P2 Fe1 C7 113.99(11)
C28 P2 Fe1 N1 -87.77(14)
C27 P2 Fe1 N1 149.85(13)
C29 P2 Fe1 N1 32.33(11)
C28 P2 Fe1 P1 46.6(4)
C27 P2 Fe1 P1 -75.8(4)
C29 P2 Fe1 P1 166.7(4)
C28 P2 Fe1 S1 86.29(12)
C27 P2 Fe1 S1 -36.09(12)
C29 P2 Fe1 S1 -153.60(9)
C19 P1 Fe1 C18 -147.51(15)
C21 P1 Fe1 C18 -26.25(12)
C20 P1 Fe1 C18 92.40(16)
C19 P1 Fe1 C7 32.76(15)
C21 P1 Fe1 C7 154.01(12)
C20 P1 Fe1 C7 -87.33(15)
C19 P1 Fe1 N1 114.29(14)
C21 P1 Fe1 N1 -124.46(11)
C20 P1 Fe1 N1 -5.80(15)
C19 P1 Fe1 P2 -20.1(5)
C21 P1 Fe1 P2 101.1(4)
C20 P1 Fe1 P2 -140.2(4)
C19 P1 Fe1 S1 -59.96(13)
C21 P1 Fe1 S1 61.29(9)
C20 P1 Fe1 S1 179.95(14)
C1 S1 Fe1 C18 -148.44(12)
C1 S1 Fe1 C7 32.61(12)
C1 S1 Fe1 N1 65.0(5)
C1 S1 Fe1 P2 -59.01(10)
C1 S1 Fe1 P1 118.47(10)
